data_4326263
loop_
_publ_author_name
'Qiang Gao'
'Xiqu Wang'
'Allan J. Jacobson'

_publ_section_title
;
 Homochiral Frameworks Formed by Reactions of Lanthanide Ions with a
 Chiral Antimony Tartrate Secondary Building Unit
;
_journal_name_full 'Inorganic Chemistry'
_journal_page_first 9073
_journal_page_last 9082
_journal_paper_doi 10.1021/ic201274c
_journal_volume 50
_journal_year 2011
_chemical_absolute_configuration rm
_chemical_formula_sum 'C8 H16 N O21 Sb2 Sm'
_chemical_formula_weight 856.07
_chemical_name_systematic
; 
 ? 
;
_space_group_IT_number 19
_symmetry_cell_setting orthorhombic
_symmetry_space_group_name_Hall 'P 2ac 2ab'
_symmetry_space_group_name_H-M 'P 21 21 21'
_atom_sites_solution_hydrogens geom
_atom_sites_solution_primary direct
_atom_sites_solution_secondary difmap
_audit_creation_method SHELXL-97
_cell_angle_alpha 90.00
_cell_angle_beta 90.00
_cell_angle_gamma 90.00
_cell_formula_units_Z 4
_cell_length_a 10.2895(3)
_cell_length_b 11.3299(4)
_cell_length_c 16.9699(6)
_cell_measurement_reflns_used 9933
_cell_measurement_temperature 296(2)
_cell_measurement_theta_max 28.32
_cell_measurement_theta_min 2.40
_cell_volume 1978.33(11)
_computing_cell_refinement Bruker-ApexII
_computing_data_collection Bruker-ApexII
_computing_data_reduction Bruker-ApexII
_computing_structure_refinement 'SHELXL-97 (Sheldrick, 1997)'
_computing_structure_solution 'SHELXS-97 (Sheldrick, 1990)'
_diffrn_ambient_temperature 296(2)
_diffrn_measured_fraction_theta_full 0.951
_diffrn_measured_fraction_theta_max 0.951
_diffrn_radiation_monochromator graphite
_diffrn_radiation_source 'fine-focus sealed tube'
_diffrn_radiation_type MoK\a
_diffrn_radiation_wavelength 0.71073
_diffrn_reflns_av_R_equivalents 0.0463
_diffrn_reflns_av_sigmaI/netI 0.0341
_diffrn_reflns_limit_h_max 13
_diffrn_reflns_limit_h_min -13
_diffrn_reflns_limit_k_max 13
_diffrn_reflns_limit_k_min -14
_diffrn_reflns_limit_l_max 22
_diffrn_reflns_limit_l_min -22
_diffrn_reflns_number 12619
_diffrn_reflns_theta_full 28.32
_diffrn_reflns_theta_max 28.32
_diffrn_reflns_theta_min 2.16
_exptl_absorpt_coefficient_mu 5.751
_exptl_absorpt_correction_T_max 0.730
_exptl_absorpt_correction_T_min 0.366
_exptl_absorpt_correction_type multi-scan
_exptl_absorpt_process_details 'Blessing, 1995'
_exptl_crystal_colour colorless
_exptl_crystal_density_diffrn 2.874
_exptl_crystal_description plate
_exptl_crystal_F_000 1612
_exptl_crystal_size_max 0.20
_exptl_crystal_size_mid 0.12
_exptl_crystal_size_min 0.05
_refine_diff_density_max 1.510
_refine_diff_density_min -1.230
_refine_diff_density_rms 0.132
_refine_ls_abs_structure_details 'Flack H D (1983), Acta Cryst. A39, 876-881'
_refine_ls_abs_structure_Flack -0.010(9)
_refine_ls_extinction_method none
_refine_ls_goodness_of_fit_ref 1.052
_refine_ls_hydrogen_treatment constrain
_refine_ls_matrix_type full
_refine_ls_number_parameters 298
_refine_ls_number_reflns 4554
_refine_ls_number_restraints 0
_refine_ls_restrained_S_all 1.052
_refine_ls_R_factor_all 0.0212
_refine_ls_R_factor_gt 0.0205
_refine_ls_shift/su_max 0.001
_refine_ls_shift/su_mean 0.000
_refine_ls_structure_factor_coef Fsqd
_refine_ls_weighting_details 'calc w=1/[\s^2^(Fo^2^)+(0.0316P)^2^+0.6106P] where P=(Fo^2^+2Fc^2^)/3'
_refine_ls_weighting_scheme calc
_refine_ls_wR_factor_gt 0.0540
_refine_ls_wR_factor_ref 0.0543
_reflns_number_gt 4448
_reflns_number_total 4554
_reflns_threshold_expression >2sigma(I)
_cod_data_source_file ic201274c_si_003_05.cif
_cod_data_source_block 1D-Sm
_cod_database_code 4326263

loop_
_symmetry_equiv_pos_as_xyz
'x, y, z'
'-x+1/2, -y, z+1/2'
'x+1/2, -y+1/2, -z'
'-x, y+1/2, -z+1/2'

loop_
_atom_site_label
_atom_site_type_symbol
_atom_site_fract_x
_atom_site_fract_y
_atom_site_fract_z
_atom_site_U_iso_or_equiv
_atom_site_adp_type
_atom_site_occupancy
_atom_site_symmetry_multiplicity
_atom_site_calc_flag
_atom_site_refinement_flags
Sm1 Sm 0.624023(18) 0.336503(19) 0.710503(11) 0.01528(6) Uani 1 1 d .
Sb2 Sb 0.40254(2) 0.50378(3) 0.383718(15) 0.01721(7) Uani 1 1 d .
Sb1 Sb 0.02955(3) 0.62019(3) 0.572902(16) 0.01770(7) Uani 1 1 d .
O1 O 0.4794(3) 0.4219(3) 0.61724(18) 0.0265(7) Uani 1 1 d .
O2 O 0.4935(2) 0.5044(3) 0.49924(18) 0.0214(6) Uani 1 1 d .
O3 O 0.2721(3) 0.4171(3) 0.44809(16) 0.0196(6) Uani 1 1 d .
O4 O 0.2002(3) 0.5412(3) 0.59428(19) 0.0214(7) Uani 1 1 d .
O5 O -0.0123(3) 0.4377(3) 0.5421(2) 0.0247(7) Uani 1 1 d .
O6 O 0.0629(3) 0.2555(3) 0.5619(2) 0.0327(8) Uani 1 1 d .
O7 O 0.2607(3) 0.8993(3) 0.49163(18) 0.0228(7) Uani 1 1 d .
O8 O 0.1544(3) 0.7769(3) 0.57138(18) 0.0223(7) Uani 1 1 d .
O9 O 0.0557(3) 0.6479(3) 0.45753(16) 0.0212(7) Uani 1 1 d .
O10 O 0.0898(3) 0.6689(3) 0.27050(17) 0.0256(7) Uani 1 1 d .
O11 O 0.2324(3) 0.5319(3) 0.30668(17) 0.0226(7) Uani 1 1 d .
O12 O 0.3417(3) 0.6626(3) 0.41611(16) 0.0192(6) Uani 1 1 d .
O13 O 0.8376(4) 0.2216(4) 0.7064(3) 0.0463(10) Uani 1 1 d .
O14 O 0.8548(4) 0.3991(4) 0.7472(3) 0.0457(10) Uani 1 1 d .
O15 O 1.0251(4) 0.2854(6) 0.7475(3) 0.0620(15) Uani 1 1 d .
O16W O 0.7363(3) 0.3821(4) 0.58736(19) 0.0306(8) Uani 1 1 d .
O17W O 0.5539(3) 0.1694(3) 0.63043(19) 0.0286(7) Uani 1 1 d .
O18W O 0.6329(3) 0.5490(3) 0.7288(2) 0.0295(7) Uani 1 1 d .
O19W O 0.6407(3) 0.3739(3) 0.85015(17) 0.0252(7) Uani 1 1 d .
O20W O 0.6228(3) 0.1395(3) 0.78868(18) 0.0258(7) Uani 1 1 d .
O21W O 0.2762(4) 0.1173(4) 0.6189(3) 0.0432(10) Uani 1 1 d .
N1 N 0.9106(4) 0.3016(5) 0.7339(2) 0.0347(11) Uani 1 1 d .
C1 C 0.4373(4) 0.4396(4) 0.5497(2) 0.0164(8) Uani 1 1 d .
C2 C 0.3098(4) 0.3841(4) 0.5251(2) 0.0165(8) Uani 1 1 d .
H2 H 0.3206 0.2981 0.5262 0.020 Uiso 1 1 calc R
C3 C 0.2072(4) 0.4175(4) 0.5869(2) 0.0177(8) Uani 1 1 d .
H3 H 0.2329 0.3839 0.6378 0.021 Uiso 1 1 calc R
C4 C 0.0782(4) 0.3623(4) 0.5618(2) 0.0209(9) Uani 1 1 d .
C5 C 0.1869(4) 0.8146(4) 0.5024(2) 0.0200(9) Uani 1 1 d .
C6 C 0.1263(4) 0.7478(4) 0.4327(2) 0.0170(8) Uani 1 1 d .
H6 H 0.0668 0.8013 0.4051 0.020 Uiso 1 1 calc R
C7 C 0.2370(4) 0.7135(4) 0.3756(2) 0.0166(8) Uani 1 1 d .
H7 H 0.2682 0.7857 0.3500 0.020 Uiso 1 1 calc R
C8 C 0.1807(4) 0.6334(4) 0.3124(2) 0.0171(8) Uani 1 1 d .

loop_
_atom_site_aniso_label
_atom_site_aniso_U_11
_atom_site_aniso_U_22
_atom_site_aniso_U_33
_atom_site_aniso_U_23
_atom_site_aniso_U_13
_atom_site_aniso_U_12
Sm1 0.01508(9) 0.01735(12) 0.01340(9) 0.00089(8) 0.00019(7) 0.00002(7)
Sb2 0.01648(12) 0.01851(15) 0.01664(12) 0.00122(11) 0.00060(9) 0.00058(10)
Sb1 0.01677(12) 0.01983(16) 0.01649(12) -0.00069(11) 0.00084(10) -0.00005(10)
O1 0.0224(14) 0.038(2) 0.0192(14) 0.0025(14) -0.0041(13) 0.0057(14)
O2 0.0184(13) 0.0245(17) 0.0213(14) 0.0052(14) -0.0060(11) -0.0062(12)
O3 0.0170(13) 0.0261(19) 0.0158(13) 0.0032(12) -0.0034(11) -0.0035(12)
O4 0.0171(14) 0.0214(18) 0.0256(15) -0.0050(13) -0.0038(12) 0.0021(11)
O5 0.0168(14) 0.0226(18) 0.0348(17) -0.0026(14) -0.0024(13) 0.0000(12)
O6 0.0314(18) 0.023(2) 0.043(2) 0.0011(16) -0.0015(16) -0.0039(14)
O7 0.0223(15) 0.0205(18) 0.0254(15) 0.0005(14) -0.0013(13) -0.0036(12)
O8 0.0263(15) 0.0239(18) 0.0167(13) -0.0023(13) -0.0027(12) -0.0086(12)
O9 0.0217(14) 0.0264(19) 0.0155(12) -0.0003(13) -0.0005(11) -0.0062(12)
O10 0.0208(14) 0.036(2) 0.0198(13) -0.0018(14) -0.0066(12) 0.0035(14)
O11 0.0255(15) 0.0228(19) 0.0196(14) -0.0034(12) -0.0042(12) 0.0001(12)
O12 0.0185(13) 0.0177(16) 0.0215(14) -0.0002(13) -0.0041(11) 0.0044(11)
O13 0.0293(18) 0.032(2) 0.078(3) 0.005(2) -0.002(2) 0.0070(16)
O14 0.0298(19) 0.051(3) 0.056(2) -0.021(2) -0.0066(18) 0.0004(18)
O15 0.0200(18) 0.108(5) 0.058(3) -0.005(3) -0.013(2) 0.016(2)
O16W 0.0244(16) 0.042(2) 0.0259(16) 0.0115(16) 0.0070(13) 0.0020(15)
O17W 0.0331(17) 0.029(2) 0.0236(15) -0.0057(15) -0.0002(13) -0.0020(15)
O18W 0.0383(18) 0.0190(19) 0.0313(17) 0.0006(14) -0.0002(15) 0.0021(15)
O19W 0.0299(16) 0.031(2) 0.0150(13) 0.0024(13) -0.0020(12) -0.0015(14)
O20W 0.0314(16) 0.0191(18) 0.0269(14) 0.0039(13) 0.0013(14) 0.0023(13)
O21W 0.044(2) 0.034(2) 0.052(2) 0.014(2) -0.012(2) -0.0014(18)
N1 0.024(2) 0.059(3) 0.0214(18) 0.0030(19) 0.0003(16) -0.001(2)
C1 0.0152(18) 0.016(2) 0.0177(18) -0.0026(16) -0.0018(14) 0.0052(14)
C2 0.0160(18) 0.017(2) 0.0168(17) 0.0019(16) -0.0005(14) -0.0018(15)
C3 0.0188(19) 0.018(2) 0.0163(19) 0.0012(16) 0.0007(15) 0.0021(15)
C4 0.0183(18) 0.025(3) 0.0198(19) 0.0014(17) 0.0036(16) -0.0033(15)
C5 0.0191(18) 0.023(3) 0.0177(18) -0.0033(17) -0.0009(16) 0.0026(15)
C6 0.0170(17) 0.018(2) 0.0160(16) -0.0021(16) -0.0023(16) -0.0007(15)
C7 0.0166(17) 0.019(2) 0.0147(17) 0.0034(16) -0.0013(15) -0.0008(15)
C8 0.0176(17) 0.022(3) 0.0122(16) -0.0003(16) 0.0012(14) -0.0022(15)

loop_
_atom_type_symbol
_atom_type_description
_atom_type_scat_dispersion_real
_atom_type_scat_dispersion_imag
_atom_type_scat_source
C C 0.0033 0.0016 'International Tables Vol C Tables 4.2.6.8 and 6.1.1.4'
O O 0.0106 0.0060 'International Tables Vol C Tables 4.2.6.8 and 6.1.1.4'
Sb Sb -0.5866 1.5461 'International Tables Vol C Tables 4.2.6.8 and 6.1.1.4'
Sm Sm -0.1638 3.4418 'International Tables Vol C Tables 4.2.6.8 and 6.1.1.4'
N N 0.0061 0.0033 'International Tables Vol C Tables 4.2.6.8 and 6.1.1.4'
H H 0.0000 0.0000 'International Tables Vol C Tables 4.2.6.8 and 6.1.1.4'

loop_
_geom_angle_atom_site_label_1
_geom_angle_atom_site_label_2
_geom_angle_atom_site_label_3
_geom_angle
_geom_angle_site_symmetry_1
_geom_angle_site_symmetry_3
O1 Sm1 O19W 128.79(12) . .
O1 Sm1 O10 73.86(11) . 2_565
O19W Sm1 O10 69.93(11) . 2_565
O1 Sm1 O18W 72.86(12) . .
O19W Sm1 O18W 72.41(12) . .
O10 Sm1 O18W 90.32(12) 2_565 .
O1 Sm1 O17W 76.12(12) . .
O19W Sm1 O17W 134.78(12) . .
O10 Sm1 O17W 86.90(12) 2_565 .
O18W Sm1 O17W 148.37(12) . .
O1 Sm1 O16W 68.94(11) . .
O19W Sm1 O16W 140.27(12) . .
O10 Sm1 O16W 142.51(11) 2_565 .
O18W Sm1 O16W 83.21(13) . .
O17W Sm1 O16W 80.07(12) . .
O1 Sm1 O14 129.12(15) . .
O19W Sm1 O14 69.24(13) . .
O10 Sm1 O14 138.39(12) 2_565 .
O18W Sm1 O14 70.06(14) . .
O17W Sm1 O14 128.75(13) . .
O16W Sm1 O14 73.18(13) . .
O1 Sm1 O13 136.68(14) . .
O19W Sm1 O13 93.14(14) . .
O10 Sm1 O13 141.15(14) 2_565 .
O18W Sm1 O13 118.42(13) . .
O17W Sm1 O13 81.02(13) . .
O16W Sm1 O13 71.22(14) . .
O14 Sm1 O13 49.36(15) . .
O1 Sm1 O20W 133.38(12) . .
O19W Sm1 O20W 69.49(11) . .
O10 Sm1 O20W 76.07(11) 2_565 .
O18W Sm1 O20W 141.89(11) . .
O17W Sm1 O20W 67.42(11) . .
O16W Sm1 O20W 128.41(12) . .
O14 Sm1 O20W 96.80(14) . .
O13 Sm1 O20W 65.17(13) . .
O12 Sb2 O3 94.75(13) . .
O12 Sb2 O2 83.26(12) . .
O3 Sb2 O2 78.28(11) . .
O12 Sb2 O11 77.47(12) . .
O3 Sb2 O11 82.04(12) . .
O2 Sb2 O11 151.10(11) . .
O9 Sb1 O4 97.42(13) . .
O9 Sb1 O5 86.61(13) . .
O4 Sb1 O5 78.04(12) . .
O9 Sb1 O8 77.43(12) . .
O4 Sb1 O8 81.39(13) . .
O5 Sb1 O8 152.03(12) . .
C1 O1 Sm1 153.9(3) . .
C1 O2 Sb2 114.3(2) . .
C2 O3 Sb2 117.0(2) . .
C3 O4 Sb1 118.2(3) . .
C4 O5 Sb1 114.7(3) . .
C5 O8 Sb1 115.5(3) . .
C6 O9 Sb1 119.2(2) . .
C8 O10 Sm1 156.2(3) . 2_564
C8 O11 Sb2 114.7(3) . .
C7 O12 Sb2 118.7(3) . .
N1 O13 Sm1 97.8(3) . .
N1 O14 Sm1 97.8(3) . .
O15 N1 O14 122.5(6) . .
O15 N1 O13 122.5(6) . .
O14 N1 O13 115.0(4) . .
O1 C1 O2 124.0(4) . .
O1 C1 C2 119.3(4) . .
O2 C1 C2 116.7(3) . .
O3 C2 C1 112.5(3) . .
O3 C2 C3 112.2(3) . .
C1 C2 C3 107.8(3) . .
O4 C3 C4 112.8(4) . .
O4 C3 C2 109.9(4) . .
C4 C3 C2 107.8(3) . .
O6 C4 O5 123.8(4) . .
O6 C4 C3 121.1(4) . .
O5 C4 C3 115.0(4) . .
O7 C5 O8 123.4(4) . .
O7 C5 C6 121.1(4) . .
O8 C5 C6 115.5(4) . .
O9 C6 C5 112.0(3) . .
O9 C6 C7 111.4(3) . .
C5 C6 C7 107.9(3) . .
O12 C7 C8 113.1(4) . .
O12 C7 C6 111.3(3) . .
C8 C7 C6 108.1(3) . .
O10 C8 O11 124.4(4) . .
O10 C8 C7 119.8(4) . .
O11 C8 C7 115.8(4) . .

loop_
_geom_bond_atom_site_label_1
_geom_bond_atom_site_label_2
_geom_bond_distance
_geom_bond_site_symmetry_2
Sm1 O1 2.379(3) .
Sm1 O19W 2.413(3) .
Sm1 O10 2.425(3) 2_565
Sm1 O18W 2.429(4) .
Sm1 O17W 2.439(4) .
Sm1 O16W 2.443(3) .
Sm1 O14 2.556(4) .
Sm1 O13 2.555(4) .
Sm1 O20W 2.596(3) .
Sb2 O12 1.982(3) .
Sb2 O3 1.990(3) .
Sb2 O2 2.172(3) .
Sb2 O11 2.208(3) .
Sb1 O9 2.001(3) .
Sb1 O4 2.004(3) .
Sb1 O5 2.175(4) .
Sb1 O8 2.192(3) .
O1 C1 1.241(5) .
O2 C1 1.268(5) .
O3 C2 1.414(5) .
O4 C3 1.410(6) .
O5 C4 1.307(6) .
O6 C4 1.221(6) .
O7 C5 1.238(5) .
O8 C5 1.290(5) .
O9 C6 1.409(5) .
O10 C8 1.242(5) .
O10 Sm1 2.425(3) 2_564
O11 C8 1.271(6) .
O12 C7 1.402(5) .
O13 N1 1.266(6) .
O14 N1 1.265(7) .
O15 N1 1.215(6) .
C1 C2 1.514(5) .
C2 C3 1.535(6) .
C3 C4 1.528(6) .
C5 C6 1.537(6) .
C6 C7 1.545(5) .
C7 C8 1.520(6) .
